data_4323459
loop_
_publ_author_name
'Sudhir Achar'
'Chad E. Immoos'
'Michael G. Hill'
'Vincent J. Catalano'

_publ_section_title
;
 Synthesis, Characterization, and Electrochemistry of Heterometallic
 Dendrimers
;
_journal_name_full 'Inorganic Chemistry'
_journal_page_first 2314
_journal_page_last 2320
_journal_paper_doi 10.1021/ic961435j
_journal_volume 36
_journal_year 1997
_chemical_formula_sum 'C39 H41 Cl4 Fe2 I N2 Pt'
_chemical_formula_weight 1113.23
_chemical_name_systematic
; 
 ? 
;
_space_group_IT_number 14
_symmetry_cell_setting monoclinic
_symmetry_space_group_name_Hall '-P 2yn'
_symmetry_space_group_name_H-M 'P 1 21/n 1'
_atom_sites_solution_hydrogens geom
_atom_sites_solution_primary direct
_atom_sites_solution_secondary difmap
_audit_creation_method SHELXL
_cell_angle_alpha 90.00
_cell_angle_beta 106.080(10)
_cell_angle_gamma 90.00
_cell_formula_units_Z 4
_cell_length_a 11.497(2)
_cell_length_b 22.796(6)
_cell_length_c 15.801(3)
_cell_measurement_reflns_used 23
_cell_measurement_temperature 293(2)
_cell_measurement_theta_max 12.50
_cell_measurement_theta_min 4.48
_cell_volume 3979.2(15)
_computing_cell_refinement 'Siemens XSCANS'
_computing_data_collection 'Siemens XSCANS'
_computing_data_reduction 'Siemens XSCANS'
_computing_molecular_graphics 'Siemens SHELXTL'
_computing_publication_material 'Siemens SHELXTL'
_computing_structure_refinement 'Siemens SHELXTL'
_computing_structure_solution 'Siemens SHELXTL'
_diffrn_ambient_temperature 193(2)
_diffrn_measurement_device 'Siemens P4'
_diffrn_measurement_method '\w scans'
_diffrn_radiation_monochromator graphite
_diffrn_radiation_source 'fine-focus sealed tube'
_diffrn_radiation_type MoK\a
_diffrn_radiation_wavelength 0.71073
_diffrn_reflns_av_R_equivalents 0.0235
_diffrn_reflns_av_sigmaI/netI 0.0931
_diffrn_reflns_limit_h_max 11
_diffrn_reflns_limit_h_min -12
_diffrn_reflns_limit_k_max 24
_diffrn_reflns_limit_k_min 0
_diffrn_reflns_limit_l_max 17
_diffrn_reflns_limit_l_min 0
_diffrn_reflns_number 5203
_diffrn_reflns_theta_max 22.51
_diffrn_reflns_theta_min 1.79
_diffrn_standards_decay_% 2
_diffrn_standards_interval_count 98
_diffrn_standards_number 2
_exptl_absorpt_coefficient_mu 5.301
_exptl_absorpt_correction_T_max 0.665
_exptl_absorpt_correction_T_min 0.227
_exptl_absorpt_correction_type XABS2
_exptl_crystal_colour red
_exptl_crystal_density_diffrn 1.858
_exptl_crystal_description Plates
_exptl_crystal_F_000 2160
_exptl_crystal_size_max 0.52
_exptl_crystal_size_mid 0.20
_exptl_crystal_size_min 0.20
_refine_diff_density_max 2.432
_refine_diff_density_min -1.267
_refine_diff_density_rms 0.236
_refine_ls_extinction_coef 0.00014(12)
_refine_ls_extinction_expression Fc^*^=kFc[1+0.001xFc^2^\l^3^/sin(2\q)]^-1/4^
_refine_ls_extinction_method SHELXL
_refine_ls_goodness_of_fit_all 1.024
_refine_ls_goodness_of_fit_obs 1.084
_refine_ls_hydrogen_treatment 'riding model with fixed U'
_refine_ls_matrix_type full
_refine_ls_number_parameters 406
_refine_ls_number_reflns 4766
_refine_ls_number_restraints 0
_refine_ls_restrained_S_all 1.043
_refine_ls_restrained_S_obs 1.084
_refine_ls_R_factor_all 0.1024
_refine_ls_R_factor_obs 0.0648
_refine_ls_shift/esd_max 0.001
_refine_ls_shift/esd_mean 0.000
_refine_ls_structure_factor_coef Fsqd
_refine_ls_weighting_details 'w=1/[\s^2^(Fo^2^)+(0.1033P)^2^+4.9395P] where P=(Fo^2^+2Fc^2^)/3'
_refine_ls_weighting_scheme calc
_refine_ls_wR_factor_all 0.1786
_refine_ls_wR_factor_obs 0.1538
_reflns_number_observed 3666
_reflns_number_total 5203
_reflns_observed_criterion >2sigma(I)
_cod_data_source_file ic961435j_2.cif
_cod_data_source_block vjc38
_cod_depositor_comments
;
The following automatic conversions were performed:

'_refine_ls_weighting_scheme' value 'calc
w=1/[\s^2^(Fo^2^)+(0.1033P)^2^+4.9395P] where P=(Fo^2^+2Fc^2^)/3' was
changed to 'calc'. New tag '_refine_ls_weighting_details' was
created. The value of the new tag was set to
'w=1/[\s^2^(Fo^2^)+(0.1033P)^2^+4.9395P] where P=(Fo^2^+2Fc^2^)/3'.

Automatic conversion script
Id: cif_fix_values 3143 2015-03-26 13:38:13Z robertas 
;
_cod_database_code 4323459

loop_
_symmetry_equiv_pos_as_xyz
'x, y, z'
'-x+1/2, y+1/2, -z+1/2'
'-x, -y, -z'
'x-1/2, -y-1/2, z-1/2'

loop_
_atom_site_aniso_label
_atom_site_aniso_U_11
_atom_site_aniso_U_22
_atom_site_aniso_U_33
_atom_site_aniso_U_23
_atom_site_aniso_U_13
_atom_site_aniso_U_12
Pt 0.0246(4) 0.0232(4) 0.0220(4) 0.0018(3) 0.0057(2) 0.0009(3)
Fe1 0.0257(12) 0.031(2) 0.0324(14) 0.0016(11) 0.0121(10) -0.0025(11)
Fe2 0.0317(13) 0.0314(15) 0.0286(14) 0.0015(12) 0.0034(11) 0.0025(11)
I 0.0288(6) 0.0301(7) 0.0383(7) -0.0012(5) 0.0112(5) -0.0019(5)
N1 0.023(7) 0.028(8) 0.030(8) -0.012(7) 0.011(6) -0.004(6)
N2 0.022(6) 0.028(8) 0.017(7) -0.010(6) 0.013(6) -0.010(6)
C4 0.035(9) 0.016(9) 0.024(9) 0.006(8) 0.002(7) -0.013(8)
C5 0.037(9) 0.026(11) 0.029(10) -0.007(8) 0.019(8) -0.009(8)
C6 0.020(8) 0.019(9) 0.037(10) -0.009(8) 0.017(7) 0.003(7)
C7 0.020(8) 0.037(11) 0.024(9) 0.002(8) 0.008(7) -0.010(8)
C8 0.025(8) 0.020(9) 0.010(8) -0.002(7) 0.003(6) -0.010(7)
C9 0.039(10) 0.019(10) 0.037(11) 0.009(8) 0.018(8) 0.008(8)
C10 0.013(7) 0.022(10) 0.027(9) 0.011(7) 0.008(7) 0.009(7)
C11 0.017(8) 0.041(12) 0.042(11) -0.020(9) 0.009(8) -0.007(8)
C12 0.022(8) 0.028(11) 0.045(11) -0.005(9) 0.005(8) -0.004(8)
C13 0.022(9) 0.042(12) 0.048(12) -0.004(10) 0.010(8) -0.005(8)
C14 0.031(9) 0.029(11) 0.048(12) 0.016(9) 0.017(8) 0.003(8)
C15 0.023(8) 0.011(9) 0.039(11) -0.006(7) 0.012(7) -0.004(7)
C16 0.009(8) 0.065(15) 0.075(16) -0.007(12) 0.016(9) 0.011(9)
C17 0.038(11) 0.083(18) 0.038(12) 0.018(12) 0.015(9) -0.014(11)
C18 0.064(14) 0.045(14) 0.058(15) -0.012(12) 0.027(12) -0.021(12)
C19 0.057(13) 0.053(15) 0.060(15) -0.002(12) 0.030(11) -0.017(11)
C20 0.045(11) 0.055(14) 0.034(11) -0.003(11) 0.009(9) -0.013(10)
C21 0.022(8) 0.021(9) 0.023(9) 0.007(7) 0.000(7) -0.003(7)
C22 0.021(8) 0.033(10) 0.016(9) 0.003(8) -0.003(7) -0.004(7)
C23 0.030(8) 0.004(8) 0.033(10) -0.005(7) 0.018(7) -0.003(7)
C24 0.025(9) 0.031(11) 0.043(12) -0.008(9) 0.004(8) 0.003(8)
C25 0.023(8) 0.027(10) 0.028(10) 0.002(8) 0.006(7) -0.017(7)
C26 0.015(7) 0.035(11) 0.025(9) -0.011(8) 0.009(7) 0.002(7)
C27 0.041(10) 0.022(10) 0.024(9) -0.010(8) 0.012(8) 0.002(8)
C28 0.036(10) 0.045(12) 0.018(9) 0.009(9) 0.010(8) 0.008(9)
C29 0.030(9) 0.070(16) 0.029(11) -0.003(10) 0.003(8) -0.004(10)
C30 0.039(10) 0.058(15) 0.038(12) 0.015(10) 0.001(9) -0.005(10)
C31 0.045(10) 0.069(16) 0.018(10) 0.011(10) 0.014(8) 0.002(11)
C32 0.023(8) 0.049(13) 0.032(11) -0.001(9) 0.005(7) 0.006(8)
C33 0.040(11) 0.064(18) 0.064(16) -0.026(13) 0.000(10) -0.021(11)
C34 0.009(8) 0.083(18) 0.054(14) 0.039(13) -0.006(8) -0.006(10)
C35 0.040(12) 0.034(13) 0.103(20) -0.015(14) 0.016(12) 0.000(10)
C36 0.049(13) 0.095(21) 0.047(14) -0.022(14) 0.018(11) -0.001(13)
C37 0.048(11) 0.028(12) 0.075(17) 0.023(11) 0.017(11) 0.009(10)
Cl1 0.094(3) 0.082(3) 0.061(3) 0.003(2) 0.028(2) -0.008(3)
Cl2 0.094(3) 0.082(3) 0.061(3) 0.003(2) 0.028(2) -0.008(3)
Cl3 0.096(4) 0.125(5) 0.087(4) -0.016(3) 0.018(3) -0.010(4)
Cl4 0.096(4) 0.125(5) 0.087(4) -0.016(3) 0.018(3) -0.010(4)

loop_
_atom_site_label
_atom_site_type_symbol
_atom_site_fract_x
_atom_site_fract_y
_atom_site_fract_z
_atom_site_U_iso_or_equiv
_atom_site_thermal_displace_type
_atom_site_occupancy
_atom_site_calc_flag
_atom_site_refinement_flags
_atom_site_disorder_group
Pt Pt 0.12247(5) 0.86343(3) 0.21599(4) 0.0234(3) Uani 1 d . .
Fe1 Fe -0.5336(2) 1.17789(11) 0.0335(2) 0.0289(6) Uani 1 d . .
Fe2 Fe -0.3596(2) 0.89218(12) -0.4252(2) 0.0316(6) Uani 1 d . .
I I 0.28967(9) 0.94831(5) 0.19686(7) 0.0320(3) Uani 1 d . .
N1 N -0.0111(10) 0.9332(6) 0.1793(9) 0.026(3) Uani 1 d . .
N2 N 0.0608(10) 0.8534(6) 0.0764(8) 0.021(3) Uani 1 d . .
C1 C -0.0032(13) 0.8052(7) 0.2352(10) 0.028(4) Uiso 1 d . .
H1A H 0.0291(13) 0.7661(7) 0.2388(10) 0.080 Uiso 1 d R .
H1B H -0.0257(13) 0.8139(7) 0.2880(10) 0.080 Uiso 1 d R .
H1C H -0.0732(13) 0.8080(7) 0.1853(10) 0.080 Uiso 1 d R .
C2 C 0.2527(14) 0.7981(8) 0.2388(11) 0.035(4) Uiso 1 d . .
H2A H 0.2157(14) 0.7617(8) 0.2478(11) 0.080 Uiso 1 d R .
H2B H 0.2831(14) 0.7947(8) 0.1883(11) 0.080 Uiso 1 d R .
H2C H 0.3182(14) 0.8069(8) 0.2899(11) 0.080 Uiso 1 d R .
C3 C 0.1660(15) 0.8746(8) 0.3491(11) 0.041(5) Uiso 1 d . .
H3A H 0.1180(15) 0.8488(8) 0.3736(11) 0.080 Uiso 1 d R .
H3B H 0.2502(15) 0.8659(8) 0.3741(11) 0.080 Uiso 1 d R .
H3C H 0.1506(15) 0.9145(8) 0.3622(11) 0.080 Uiso 1 d R .
C4 C -0.0382(14) 0.9698(7) 0.2347(10) 0.026(4) Uani 1 d . .
H4A H -0.0039(14) 0.9640(7) 0.2969(10) 0.080 Uiso 1 d R .
C5 C -0.1141(14) 1.0158(7) 0.2049(11) 0.029(4) Uani 1 d . .
H5A H -0.1370(14) 1.0407(7) 0.2466(11) 0.080 Uiso 1 d R .
C6 C -0.1613(12) 1.0271(7) 0.1136(11) 0.024(4) Uani 1 d . .
C7 C -0.1302(13) 0.9873(7) 0.0575(10) 0.027(4) Uani 1 d . .
H7A H -0.1641(13) 0.9916(7) -0.0049(10) 0.080 Uiso 1 d R .
C8 C -0.0543(12) 0.9386(7) 0.0905(9) 0.019(3) Uani 1 d . .
C9 C -0.2369(14) 1.0764(7) 0.0758(11) 0.030(4) Uani 1 d . .
H9A H -0.2590(14) 1.0784(7) 0.0127(11) 0.080 Uiso 1 d R .
C10 C -0.2816(12) 1.1169(7) 0.1142(10) 0.020(4) Uani 1 d . .
H10A H -0.2703(12) 1.1117(7) 0.1762(10) 0.080 Uiso 1 d R .
C11 C -0.3474(13) 1.1685(8) 0.0724(11) 0.033(4) Uani 1 d . .
C12 C -0.3866(13) 1.2158(7) 0.1133(12) 0.032(4) Uani 1 d . .
H12A H -0.3717(13) 1.2208(7) 0.1758(12) 0.080 Uiso 1 d R .
C13 C -0.4505(13) 1.2582(8) 0.0479(12) 0.038(5) Uani 1 d . .
H13A H -0.4848(13) 1.2954(8) 0.0565(12) 0.080 Uiso 1 d R .
C14 C -0.4517(14) 1.2316(8) -0.0332(12) 0.035(4) Uani 1 d . .
H14A H -0.4912(14) 1.2482(8) -0.0897(12) 0.080 Uiso 1 d R .
C15 C -0.3894(12) 1.1779(7) -0.0189(11) 0.024(4) Uani 1 d . .
H15A H -0.3782(12) 1.1528(7) -0.0647(11) 0.080 Uiso 1 d R .
C16 C -0.7096(13) 1.1924(10) 0.0289(14) 0.049(6) Uani 1 d . .
H16A H -0.7422(13) 1.2312(10) 0.0289(14) 0.080 Uiso 1 d R .
C17 C -0.7034(16) 1.1611(10) -0.0490(13) 0.052(6) Uani 1 d . .
H17A H -0.7338(16) 1.1736(10) -0.1091(13) 0.080 Uiso 1 d R .
C18 C -0.6408(18) 1.1088(10) -0.0149(14) 0.054(6) Uani 1 d . .
H18A H -0.6187(18) 1.0793(10) -0.0510(14) 0.080 Uiso 1 d R .
C19 C -0.6127(18) 1.1077(10) 0.0759(14) 0.054(6) Uani 1 d . .
H19A H -0.5703(18) 1.0768(10) 0.1133(14) 0.080 Uiso 1 d R .
C20 C -0.6539(16) 1.1612(9) 0.1034(12) 0.045(5) Uani 1 d . .
H20A H -0.6449(16) 1.1734(9) 0.1630(12) 0.080 Uiso 1 d R .
C21 C -0.0202(13) 0.8957(7) 0.0339(10) 0.023(4) Uani 1 d . .
C22 C -0.0672(13) 0.8951(7) -0.0565(10) 0.025(4) Uani 1 d . .
H22A H -0.1247(13) 0.9244(7) -0.0849(10) 0.080 Uiso 1 d R .
C23 C -0.0354(13) 0.8519(6) -0.1056(10) 0.021(4) Uani 1 d . .
C24 C 0.0449(13) 0.8086(8) -0.0640(11) 0.034(4) Uani 1 d . .
H24A H 0.0682(13) 0.7792(8) -0.0998(11) 0.080 Uiso 1 d R .
C25 C 0.0892(13) 0.8105(7) 0.0261(10) 0.026(4) Uani 1 d . .
H25A H 0.1427(13) 0.7797(7) 0.0547(10) 0.080 Uiso 1 d R .
C26 C -0.0809(12) 0.8510(7) -0.2035(10) 0.024(4) Uani 1 d . .
H26A H -0.0589(12) 0.8182(7) -0.2339(10) 0.080 Uiso 1 d R .
C27 C -0.1423(14) 0.8943(7) -0.2528(11) 0.029(4) Uani 1 d . .
H27A H -0.1624(14) 0.9268(7) -0.2209(11) 0.080 Uiso 1 d R .
C28 C -0.1846(14) 0.8954(8) -0.3469(10) 0.033(4) Uani 1 d . .
C29 C -0.2122(14) 0.9462(10) -0.4013(11) 0.044(5) Uani 1 d . .
H29A H -0.2102(14) 0.9857(10) -0.3802(11) 0.080 Uiso 1 d R .
C30 C -0.2466(15) 0.9297(10) -0.4895(12) 0.047(5) Uani 1 d . .
H30A H -0.2715(15) 0.9554(10) -0.5394(12) 0.080 Uiso 1 d R .
C31 C -0.2390(15) 0.8670(9) -0.4931(11) 0.043(5) Uani 1 d . .
H31A H -0.2596(15) 0.8439(9) -0.5459(11) 0.080 Uiso 1 d R .
C32 C -0.2015(13) 0.8469(8) -0.4073(11) 0.035(5) Uani 1 d . .
H32A H -0.1905(13) 0.8063(8) -0.3907(11) 0.080 Uiso 1 d R .
C33 C -0.5231(16) 0.8536(10) -0.4797(15) 0.059(6) Uani 1 d . .
H33A H -0.5406(16) 0.8257(10) -0.5270(15) 0.080 Uiso 1 d R .
C34 C -0.5325(13) 0.9145(11) -0.4885(14) 0.051(6) Uani 1 d . .
H34A H -0.5531(13) 0.9364(11) -0.5426(14) 0.080 Uiso 1 d R .
C35 C -0.4982(17) 0.9414(10) -0.4065(17) 0.060(6) Uani 1 d . .
H35A H -0.4938(17) 0.9829(10) -0.3960(17) 0.080 Uiso 1 d R .
C36 C -0.4705(18) 0.8945(12) -0.3447(15) 0.063(7) Uani 1 d . .
H36A H -0.4419(18) 0.9011(12) -0.2824(15) 0.080 Uiso 1 d R .
C37 C -0.4836(17) 0.8422(9) -0.3875(15) 0.050(6) Uani 1 d . .
H37A H -0.4641(17) 0.8045(9) -0.3600(15) 0.080 Uiso 1 d R .
C1S C -0.4185(21) 0.8693(11) 0.2671(17) 0.079(7) Uiso 1 d . .
H1SA H -0.4873(21) 0.8727(11) 0.2165(17) 0.080 Uiso 1 d R .
H1SB H -0.4454(21) 0.8764(11) 0.3185(17) 0.080 Uiso 1 d R .
C2S C 0.7939(23) 0.1075(12) 0.4184(18) 0.088(8) Uiso 1 d . .
H2SA H 0.7316(23) 0.0825(12) 0.3836(18) 0.080 Uiso 1 d R .
H2SB H 0.7729(23) 0.1173(12) 0.4714(18) 0.080 Uiso 1 d R .
Cl1 Cl -0.3638(6) 0.7986(3) 0.2745(4) 0.0776(13) Uani 1 d . .
Cl2 Cl -0.3117(6) 0.9216(3) 0.2635(4) 0.0776(13) Uani 1 d . .
Cl3 Cl 0.9231(7) 0.0686(4) 0.4416(5) 0.104(2) Uani 1 d . .
Cl4 Cl 0.7945(7) 0.1711(4) 0.3562(5) 0.104(2) Uani 1 d . .

loop_
_atom_type_symbol
_atom_type_description
_atom_type_scat_dispersion_real
_atom_type_scat_dispersion_imag
_atom_type_scat_source
C C 0.0033 0.0016 'International Tables Vol C Tables 4.2.6.8 and 6.1.1.4'
H H 0.0000 0.0000 'International Tables Vol C Tables 4.2.6.8 and 6.1.1.4'
N N 0.0061 0.0033 'International Tables Vol C Tables 4.2.6.8 and 6.1.1.4'
Fe Fe 0.3463 0.8444 'International Tables Vol C Tables 4.2.6.8 and 6.1.1.4'
I I -0.4742 1.8119 'International Tables Vol C Tables 4.2.6.8 and 6.1.1.4'
Pt Pt -1.7033 8.3905 'International Tables Vol C Tables 4.2.6.8 and 6.1.1.4'
Cl Cl 0.1484 0.1585 'International Tables Vol C Tables 4.2.6.8 and 6.1.1.4'

loop_
_geom_angle_atom_site_label_1
_geom_angle_atom_site_label_2
_geom_angle_atom_site_label_3
_geom_angle
_geom_angle_site_symmetry_1
_geom_angle_site_symmetry_3
_geom_angle_publ_flag
C3 Pt C1 84.8(7) . . ?
C3 Pt C2 87.2(7) . . ?
C1 Pt C2 90.8(6) . . ?
C3 Pt N2 175.0(6) . . ?
C1 Pt N2 92.1(5) . . ?
C2 Pt N2 96.9(6) . . ?
C3 Pt N1 97.9(6) . . ?
C1 Pt N1 92.2(6) . . ?
C2 Pt N1 174.3(6) . . ?
N2 Pt N1 78.2(5) . . ?
C3 Pt I 92.6(5) . . ?
C1 Pt I 176.3(5) . . ?
C2 Pt I 91.8(5) . . ?
N2 Pt I 90.2(3) . . ?
N1 Pt I 85.5(3) . . ?
C12 Fe1 C14 68.4(7) . . ?
C12 Fe1 C18 153.7(8) . . ?
C14 Fe1 C18 127.0(8) . . ?
C12 Fe1 C20 108.7(7) . . ?
C14 Fe1 C20 152.5(8) . . ?
C18 Fe1 C20 67.8(8) . . ?
C12 Fe1 C16 127.6(7) . . ?
C14 Fe1 C16 119.2(8) . . ?
C18 Fe1 C16 67.4(9) . . ?
C20 Fe1 C16 39.5(7) . . ?
C12 Fe1 C19 120.4(8) . . ?
C14 Fe1 C19 164.6(8) . . ?
C18 Fe1 C19 39.8(8) . . ?
C20 Fe1 C19 40.8(8) . . ?
C16 Fe1 C19 67.0(9) . . ?
C12 Fe1 C15 67.5(6) . . ?
C14 Fe1 C15 40.4(6) . . ?
C18 Fe1 C15 109.0(7) . . ?
C20 Fe1 C15 165.8(7) . . ?
C16 Fe1 C15 153.5(8) . . ?
C19 Fe1 C15 128.1(7) . . ?
C12 Fe1 C13 42.1(7) . . ?
C14 Fe1 C13 40.8(7) . . ?
C18 Fe1 C13 163.3(8) . . ?
C20 Fe1 C13 118.3(8) . . ?
C16 Fe1 C13 106.7(8) . . ?
C19 Fe1 C13 154.1(8) . . ?
C15 Fe1 C13 68.9(6) . . ?
C12 Fe1 C17 164.7(8) . . ?
C14 Fe1 C17 106.3(7) . . ?
C18 Fe1 C17 40.7(8) . . ?
C20 Fe1 C17 68.9(7) . . ?
C16 Fe1 C17 41.2(8) . . ?
C19 Fe1 C17 68.4(8) . . ?
C15 Fe1 C17 118.4(7) . . ?
C13 Fe1 C17 124.5(8) . . ?
C12 Fe1 C11 40.0(6) . . ?
C14 Fe1 C11 67.8(7) . . ?
C18 Fe1 C11 120.4(8) . . ?
C20 Fe1 C11 128.6(7) . . ?
C16 Fe1 C11 165.0(8) . . ?
C19 Fe1 C11 109.9(8) . . ?
C15 Fe1 C11 39.9(6) . . ?
C13 Fe1 C11 69.3(7) . . ?
C17 Fe1 C11 152.9(8) . . ?
C34 Fe2 C36 66.7(8) . . ?
C34 Fe2 C35 40.0(8) . . ?
C36 Fe2 C35 40.9(9) . . ?
C34 Fe2 C33 40.2(8) . . ?
C36 Fe2 C33 67.1(9) . . ?
C35 Fe2 C33 68.4(9) . . ?
C34 Fe2 C37 67.4(8) . . ?
C36 Fe2 C37 39.0(8) . . ?
C35 Fe2 C37 68.1(8) . . ?
C33 Fe2 C37 40.9(8) . . ?
C34 Fe2 C32 155.4(9) . . ?
C36 Fe2 C32 127.9(9) . . ?
C35 Fe2 C32 164.1(9) . . ?
C33 Fe2 C32 121.5(8) . . ?
C37 Fe2 C32 110.2(7) . . ?
C34 Fe2 C29 126.1(8) . . ?
C36 Fe2 C29 120.0(8) . . ?
C35 Fe2 C29 106.5(8) . . ?
C33 Fe2 C29 163.5(9) . . ?
C37 Fe2 C29 153.4(8) . . ?
C32 Fe2 C29 67.6(7) . . ?
C34 Fe2 C30 108.7(7) . . ?
C36 Fe2 C30 153.3(10) . . ?
C35 Fe2 C30 118.2(9) . . ?
C33 Fe2 C30 127.5(8) . . ?
C37 Fe2 C30 166.1(9) . . ?
C32 Fe2 C30 67.4(8) . . ?
C29 Fe2 C30 39.8(7) . . ?
C34 Fe2 C28 162.4(9) . . ?
C36 Fe2 C28 107.6(8) . . ?
C35 Fe2 C28 124.7(8) . . ?
C33 Fe2 C28 155.0(9) . . ?
C37 Fe2 C28 119.5(7) . . ?
C32 Fe2 C28 41.2(7) . . ?
C29 Fe2 C28 40.7(7) . . ?
C30 Fe2 C28 68.4(7) . . ?
C34 Fe2 C31 121.6(8) . . ?
C36 Fe2 C31 164.3(10) . . ?
C35 Fe2 C31 153.9(9) . . ?
C33 Fe2 C31 109.6(8) . . ?
C37 Fe2 C31 128.6(9) . . ?
C32 Fe2 C31 39.4(7) . . ?
C29 Fe2 C31 67.7(8) . . ?
C30 Fe2 C31 40.9(8) . . ?
C28 Fe2 C31 68.5(7) . . ?
C4 N1 C8 123.2(14) . . ?
C4 N1 Pt 124.7(11) . . ?
C8 N1 Pt 111.8(10) . . ?
C25 N2 C21 117.3(13) . . ?
C25 N2 Pt 128.2(11) . . ?
C21 N2 Pt 114.5(9) . . ?
N1 C4 C5 120.5(15) . . ?
C4 C5 C6 121.4(15) . . ?
C7 C6 C5 116.1(15) . . ?
C7 C6 C9 118.5(15) . . ?
C5 C6 C9 125.4(14) . . ?
C6 C7 C8 121.2(15) . . ?
N1 C8 C7 117.5(13) . . ?
N1 C8 C21 119.5(14) . . ?
C7 C8 C21 123.0(13) . . ?
C10 C9 C6 129.5(16) . . ?
C9 C10 C11 126.3(15) . . ?
C12 C11 C15 107.1(16) . . ?
C12 C11 C10 127.5(16) . . ?
C15 C11 C10 125.3(15) . . ?
C12 C11 Fe1 67.5(9) . . ?
C15 C11 Fe1 69.3(9) . . ?
C10 C11 Fe1 125.7(11) . . ?
C11 C12 C13 110.4(16) . . ?
C11 C12 Fe1 72.5(10) . . ?
C13 C12 Fe1 70.6(9) . . ?
C14 C13 C12 103.6(15) . . ?
C14 C13 Fe1 68.2(10) . . ?
C12 C13 Fe1 67.3(10) . . ?
C15 C14 C13 110.5(16) . . ?
C15 C14 Fe1 71.2(9) . . ?
C13 C14 Fe1 71.0(10) . . ?
C14 C15 C11 108.3(15) . . ?
C14 C15 Fe1 68.4(8) . . ?
C11 C15 Fe1 70.8(8) . . ?
C20 C16 C17 110.7(18) . . ?
C20 C16 Fe1 70.2(10) . . ?
C17 C16 Fe1 70.4(9) . . ?
C18 C17 C16 103.4(17) . . ?
C18 C17 Fe1 68.0(11) . . ?
C16 C17 Fe1 68.3(10) . . ?
C19 C18 C17 110.9(19) . . ?
C19 C18 Fe1 71.2(12) . . ?
C17 C18 Fe1 71.3(12) . . ?
C18 C19 C20 107.5(20) . . ?
C18 C19 Fe1 69.0(12) . . ?
C20 C19 Fe1 69.1(12) . . ?
C16 C20 C19 107.4(18) . . ?
C16 C20 Fe1 70.3(10) . . ?
C19 C20 Fe1 70.1(11) . . ?
C22 C21 N2 121.0(15) . . ?
C22 C21 C8 123.4(14) . . ?
N2 C21 C8 115.6(13) . . ?
C23 C22 C21 120.4(15) . . ?
C22 C23 C24 119.5(15) . . ?
C22 C23 C26 121.8(14) . . ?
C24 C23 C26 118.7(14) . . ?
C25 C24 C23 118.4(16) . . ?
N2 C25 C24 123.4(16) . . ?
C27 C26 C23 125.1(14) . . ?
C26 C27 C28 126.4(15) . . ?
C29 C28 C27 126.5(17) . . ?
C29 C28 C32 105.0(15) . . ?
C27 C28 C32 128.4(17) . . ?
C29 C28 Fe2 69.3(10) . . ?
C27 C28 Fe2 128.3(11) . . ?
C32 C28 Fe2 69.1(9) . . ?
C30 C29 C28 109.8(18) . . ?
C30 C29 Fe2 70.2(11) . . ?
C28 C29 Fe2 69.9(11) . . ?
C29 C30 C31 107.8(17) . . ?
C29 C30 Fe2 70.0(11) . . ?
C31 C30 Fe2 69.9(10) . . ?
C32 C31 C30 107.4(17) . . ?
C32 C31 Fe2 69.7(9) . . ?
C30 C31 Fe2 69.1(11) . . ?
C31 C32 C28 110.1(18) . . ?
C31 C32 Fe2 70.9(10) . . ?
C28 C32 Fe2 69.8(9) . . ?
C34 C33 C37 106.1(19) . . ?
C34 C33 Fe2 69.5(10) . . ?
C37 C33 Fe2 69.6(11) . . ?
C35 C34 C33 110.6(19) . . ?
C35 C34 Fe2 70.4(11) . . ?
C33 C34 Fe2 70.3(11) . . ?
C34 C35 C36 105.2(19) . . ?
C34 C35 Fe2 69.7(11) . . ?
C36 C35 Fe2 69.5(12) . . ?
C37 C36 C35 110.2(19) . . ?
C37 C36 Fe2 70.7(12) . . ?
C35 C36 Fe2 69.6(12) . . ?
C36 C37 C33 107.9(19) . . ?
C36 C37 Fe2 70.4(12) . . ?
C33 C37 Fe2 69.5(11) . . ?
Cl1 C1S Cl2 113.6(13) . . ?
Cl3 C2S Cl4 114.7(15) . . ?

loop_
_geom_bond_atom_site_label_1
_geom_bond_atom_site_label_2
_geom_bond_distance
_geom_bond_site_symmetry_2
_geom_bond_publ_flag
Pt C3 2.04(2) . ?
Pt C1 2.046(15) . ?
Pt C2 2.07(2) . ?
Pt N2 2.134(12) . ?
Pt N1 2.175(13) . ?
Pt I 2.8021(13) . ?
Fe1 C12 2.00(2) . ?
Fe1 C14 2.01(2) . ?
Fe1 C18 2.02(2) . ?
Fe1 C20 2.03(2) . ?
Fe1 C16 2.032(14) . ?
Fe1 C19 2.04(2) . ?
Fe1 C15 2.048(14) . ?
Fe1 C13 2.05(2) . ?
Fe1 C17 2.06(2) . ?
Fe1 C11 2.068(15) . ?
Fe2 C34 2.03(2) . ?
Fe2 C36 2.04(2) . ?
Fe2 C35 2.04(2) . ?
Fe2 C33 2.04(2) . ?
Fe2 C37 2.04(2) . ?
Fe2 C32 2.04(2) . ?
Fe2 C29 2.04(2) . ?
Fe2 C30 2.05(2) . ?
Fe2 C28 2.05(2) . ?
Fe2 C31 2.06(2) . ?
N1 C4 1.31(2) . ?
N1 C8 1.36(2) . ?
N2 C25 1.35(2) . ?
N2 C21 1.38(2) . ?
C4 C5 1.36(2) . ?
C5 C6 1.42(2) . ?
C6 C7 1.38(2) . ?
C6 C9 1.45(2) . ?
C7 C8 1.42(2) . ?
C8 C21 1.45(2) . ?
C9 C10 1.29(2) . ?
C10 C11 1.45(2) . ?
C11 C12 1.39(2) . ?
C11 C15 1.41(2) . ?
C12 C13 1.46(2) . ?
C13 C14 1.42(2) . ?
C14 C15 1.40(2) . ?
C16 C20 1.37(3) . ?
C16 C17 1.44(3) . ?
C17 C18 1.42(3) . ?
C18 C19 1.38(3) . ?
C19 C20 1.42(3) . ?
C21 C22 1.38(2) . ?
C22 C23 1.37(2) . ?
C23 C24 1.39(2) . ?
C23 C26 1.49(2) . ?
C24 C25 1.37(2) . ?
C26 C27 1.33(2) . ?
C27 C28 1.43(2) . ?
C28 C29 1.42(3) . ?
C28 C32 1.44(2) . ?
C29 C30 1.39(3) . ?
C30 C31 1.43(3) . ?
C31 C32 1.38(2) . ?
C33 C34 1.40(3) . ?
C33 C37 1.43(3) . ?
C34 C35 1.39(3) . ?
C35 C36 1.42(3) . ?
C36 C37 1.36(3) . ?
C1S Cl1 1.72(2) . ?
C1S Cl2 1.72(2) . ?
C2S Cl3 1.68(3) . ?
C2S Cl4 1.75(3) . ?
